data_1519389
loop_
_publ_author_name
'Yatham, Veera Reddy'
'Neud\"orfl, J\"org-M.'
'Schl\"orer, Nils E.'
'Berkessel, Albrecht'

_publ_section_title
;
 Carbene catalyzed umpolung of \a,\b-enals: a reactivity study of diamino
 dienols vs. azolium enolates, and the characterization of advanced
 reaction intermediates
;
_journal_issue 7
_journal_name_full 'Chem. Sci.'
_journal_page_first 3706
_journal_paper_doi 10.1039/C5SC01027F
_journal_volume 6
_journal_year 2015
_chemical_formula_moiety 'C48 H58 N2 O4, 2(C6 H6)'
_chemical_formula_sum 'C60 H70 N2 O4'
_chemical_formula_weight 883.18
_chemical_name_systematic
; 
 ? 
;
_space_group_IT_number 2
_symmetry_cell_setting triclinic
_symmetry_space_group_name_Hall '-P 1'
_symmetry_space_group_name_H-M 'P -1'
_atom_sites_solution_hydrogens geom
_atom_sites_solution_primary direct
_atom_sites_solution_secondary difmap
_audit_creation_method SHELXL-97
_audit_update_record
;
2014-07-22 deposited with the CCDC.
2015-04-30 downloaded from the CCDC.
;
_cell_angle_alpha 75.286(7)
_cell_angle_beta 86.422(6)
_cell_angle_gamma 86.274(8)
_cell_formula_units_Z 2
_cell_length_a 10.8676(15)
_cell_length_b 12.3446(16)
_cell_length_c 19.476(3)
_cell_measurement_reflns_used 9490
_cell_measurement_temperature 100(2)
_cell_measurement_theta_max 25.00
_cell_measurement_theta_min 1.08
_cell_volume 2518.9(6)
_computing_cell_refinement 'Nonius DENZO (Otwinowski, Minor 1997)'
_computing_data_collection 'Nonius COLLECT'
_computing_data_reduction 'Nonius DENZO (Otwinowski, Minor 1997)'
_computing_molecular_graphics 'SCHAKAL99 (E. Keller 1999)'
_computing_publication_material 'PLATON (A. L. Spek 1980-2004)'
_computing_structure_refinement 'SHELXL-97 (Sheldrick, 1997)'
_computing_structure_solution 'SHELXS-97 (Sheldrick, 1997)'
_diffrn_ambient_temperature 100(2)
_diffrn_measured_fraction_theta_full 0.918
_diffrn_measured_fraction_theta_max 0.918
_diffrn_measurement_device_type 'Nonius KappaCCD'
_diffrn_measurement_method Phi/Omega-Scans
_diffrn_radiation_monochromator graphite
_diffrn_radiation_source 'fine-focus sealed tube'
_diffrn_radiation_type MoK\a
_diffrn_radiation_wavelength 0.71073
_diffrn_reflns_av_R_equivalents 0.0270
_diffrn_reflns_av_sigmaI/netI 0.1412
_diffrn_reflns_limit_h_max 10
_diffrn_reflns_limit_h_min -12
_diffrn_reflns_limit_k_max 14
_diffrn_reflns_limit_k_min -13
_diffrn_reflns_limit_l_max 23
_diffrn_reflns_limit_l_min -21
_diffrn_reflns_number 9490
_diffrn_reflns_theta_full 25.00
_diffrn_reflns_theta_max 25.00
_diffrn_reflns_theta_min 1.08
_exptl_absorpt_coefficient_mu 0.072
_exptl_absorpt_correction_type none
_exptl_crystal_colour yellow
_exptl_crystal_density_diffrn 1.164
_exptl_crystal_density_method 'not measured'
_exptl_crystal_description prism
_exptl_crystal_F_000 952
_exptl_crystal_size_max .2
_exptl_crystal_size_mid .1
_exptl_crystal_size_min .04
_refine_diff_density_max 0.186
_refine_diff_density_min -0.214
_refine_diff_density_rms 0.048
_refine_ls_extinction_method none
_refine_ls_goodness_of_fit_ref 0.913
_refine_ls_hydrogen_treatment constr
_refine_ls_matrix_type full
_refine_ls_number_parameters 604
_refine_ls_number_reflns 8128
_refine_ls_number_restraints 0
_refine_ls_restrained_S_all 0.913
_refine_ls_R_factor_all 0.1476
_refine_ls_R_factor_gt 0.0546
_refine_ls_shift/su_max 0.001
_refine_ls_shift/su_mean 0.000
_refine_ls_structure_factor_coef Fsqd
_refine_ls_weighting_details 'calc w=1/[\s^2^(Fo^2^)+(0.0570P)^2^+0.0000P] where P=(Fo^2^+2Fc^2^)/3'
_refine_ls_weighting_scheme calc
_refine_ls_wR_factor_gt 0.1071
_refine_ls_wR_factor_ref 0.1456
_reflns_number_gt 3947
_reflns_number_total 8128
_reflns_threshold_expression >2sigma(I)
_cod_data_source_file c5sc01027f2.cif
_cod_data_source_block z3
_cod_depositor_comments 'Adding full bibliography for 1519389--1519390.cif.'
_cod_original_sg_symbol_H-M P-1
_cod_database_code 1519389

loop_
_symmetry_equiv_pos_as_xyz
'x, y, z'
'-x, -y, -z'

loop_
_atom_site_label
_atom_site_type_symbol
_atom_site_fract_x
_atom_site_fract_y
_atom_site_fract_z
_atom_site_U_iso_or_equiv
_atom_site_adp_type
_atom_site_occupancy
_atom_site_symmetry_multiplicity
_atom_site_calc_flag
_atom_site_refinement_flags
O1 O 0.8921(2) 0.40022(18) 0.38085(11) 0.0365(6) Uani 1 1 d .
O2 O 0.9602(2) 0.50135(18) 0.27387(13) 0.0451(7) Uani 1 1 d .
O3 O 0.8447(2) 0.68119(18) 0.38572(12) 0.0456(7) Uani 1 1 d .
O4 O 0.5572(2) 0.64143(16) 0.14551(11) 0.0345(6) Uani 1 1 d .
N1 N 0.2895(2) 0.63935(18) 0.15572(12) 0.0233(6) Uani 1 1 d .
N2 N 0.3054(2) 0.67817(18) 0.25846(12) 0.0228(6) Uani 1 1 d .
C1 C 0.8797(3) 0.4779(3) 0.31982(18) 0.0299(8) Uani 1 1 d .
C2 C 0.7498(3) 0.5326(2) 0.31428(16) 0.0274(8) Uani 1 1 d .
H2 H 0.7094 0.5210 0.3630 0.033 Uiso 1 1 calc R
C3 C 0.7584(3) 0.6568(2) 0.28143(17) 0.0359(9) Uani 1 1 d .
H3A H 0.7967 0.6673 0.2329 0.043 Uiso 1 1 calc R
H3B H 0.6737 0.6917 0.2769 0.043 Uiso 1 1 calc R
C4 C 0.8310(3) 0.7178(3) 0.32187(19) 0.0347(9) Uani 1 1 d .
C5 C 0.8882(3) 0.8249(3) 0.28323(18) 0.0317(9) Uani 1 1 d .
C6 C 0.9522(3) 0.8834(3) 0.32057(18) 0.0374(9) Uani 1 1 d .
H6 H 0.9571 0.8559 0.3706 0.045 Uiso 1 1 calc R
C7 C 1.0083(3) 0.9801(3) 0.2865(2) 0.0429(10) Uani 1 1 d .
H7 H 1.0517 1.0189 0.3130 0.051 Uiso 1 1 calc R
C8 C 1.0022(3) 1.0211(3) 0.2141(2) 0.0450(10) Uani 1 1 d .
H8 H 1.0413 1.0881 0.1907 0.054 Uiso 1 1 calc R
C9 C 0.9394(3) 0.9652(3) 0.1758(2) 0.0461(10) Uani 1 1 d .
H9 H 0.9353 0.9932 0.1258 0.055 Uiso 1 1 calc R
C10 C 0.8818(3) 0.8676(3) 0.21019(19) 0.0386(9) Uani 1 1 d .
H10 H 0.8376 0.8297 0.1836 0.046 Uiso 1 1 calc R
C11 C 0.6718(3) 0.4804(2) 0.26822(17) 0.0308(8) Uani 1 1 d .
H11 H 0.7090 0.5026 0.2187 0.037 Uiso 1 1 calc R
C12 C 0.5408(3) 0.5296(2) 0.26498(16) 0.0282(8) Uani 1 1 d .
H12 H 0.4864 0.5097 0.3058 0.034 Uiso 1 1 calc R
C13 C 0.4987(3) 0.6021(2) 0.20481(17) 0.0248(8) Uani 1 1 d .
C14 C 0.3640(3) 0.6389(2) 0.20680(15) 0.0224(8) Uani 1 1 d .
C15 C 0.3157(3) 0.5969(2) 0.09320(15) 0.0237(8) Uani 1 1 d .
C16 C 0.2995(3) 0.4838(2) 0.09885(16) 0.0259(8) Uani 1 1 d .
C17 C 0.3160(3) 0.4477(3) 0.03651(16) 0.0292(8) Uani 1 1 d .
H17 H 0.3054 0.3713 0.0381 0.035 Uiso 1 1 calc R
C18 C 0.3473(3) 0.5204(3) -0.02700(17) 0.0305(8) Uani 1 1 d .
H18 H 0.3575 0.4940 -0.0689 0.037 Uiso 1 1 calc R
C19 C 0.3639(3) 0.6316(2) -0.03083(16) 0.0269(8) Uani 1 1 d .
H19 H 0.3859 0.6809 -0.0753 0.032 Uiso 1 1 calc R
C20 C 0.3491(3) 0.6726(2) 0.02934(16) 0.0252(8) Uani 1 1 d .
C21 C 0.3754(3) 0.7939(2) 0.02518(16) 0.0312(9) Uani 1 1 d .
H21 H 0.3725 0.8025 0.0749 0.037 Uiso 1 1 calc R
C22 C 0.5047(3) 0.8205(2) -0.00690(17) 0.0395(9) Uani 1 1 d .
H22A H 0.5651 0.7669 0.0204 0.059 Uiso 1 1 calc R
H22B H 0.5222 0.8967 -0.0054 0.059 Uiso 1 1 calc R
H22C H 0.5098 0.8151 -0.0563 0.059 Uiso 1 1 calc R
C23 C 0.2788(3) 0.8780(3) -0.01534(19) 0.0479(10) Uani 1 1 d .
H23A H 0.2775 0.8700 -0.0641 0.072 Uiso 1 1 calc R
H23B H 0.2999 0.9543 -0.0163 0.072 Uiso 1 1 calc R
H23C H 0.1973 0.8633 0.0085 0.072 Uiso 1 1 calc R
C24 C 0.2691(3) 0.4010(2) 0.16942(17) 0.0321(9) Uani 1 1 d .
H24 H 0.2493 0.4447 0.2058 0.039 Uiso 1 1 calc R
C25 C 0.3821(3) 0.3221(3) 0.19293(17) 0.0428(10) Uani 1 1 d .
H25A H 0.4019 0.2767 0.1587 0.064 Uiso 1 1 calc R
H25B H 0.3639 0.2727 0.2400 0.064 Uiso 1 1 calc R
H25C H 0.4527 0.3664 0.1951 0.064 Uiso 1 1 calc R
C26 C 0.1573(3) 0.3335(3) 0.16645(19) 0.0510(11) Uani 1 1 d .
H26A H 0.0841 0.3845 0.1561 0.076 Uiso 1 1 calc R
H26B H 0.1438 0.2793 0.2123 0.076 Uiso 1 1 calc R
H26C H 0.1725 0.2936 0.1290 0.076 Uiso 1 1 calc R
C27 C 0.1629(3) 0.6791(2) 0.17201(15) 0.0279(8) Uani 1 1 d .
H27A H 0.1045 0.6186 0.1786 0.033 Uiso 1 1 calc R
H27B H 0.1347 0.7439 0.1339 0.033 Uiso 1 1 calc R
C28 C 0.1756(3) 0.7133(2) 0.24149(16) 0.0283(8) Uani 1 1 d .
H28A H 0.1605 0.7952 0.2347 0.034 Uiso 1 1 calc R
H28B H 0.1176 0.6736 0.2794 0.034 Uiso 1 1 calc R
C29 C 0.3667(3) 0.7196(2) 0.30979(16) 0.0251(8) Uani 1 1 d .
C30 C 0.4320(3) 0.8175(2) 0.28535(16) 0.0287(8) Uani 1 1 d .
C31 C 0.4985(3) 0.8496(3) 0.33529(18) 0.0394(9) Uani 1 1 d .
H31 H 0.5475 0.9132 0.3205 0.047 Uiso 1 1 calc R
C32 C 0.4944(4) 0.7912(3) 0.4054(2) 0.0470(10) Uani 1 1 d .
H32 H 0.5419 0.8136 0.4383 0.056 Uiso 1 1 calc R
C33 C 0.4216(3) 0.7000(3) 0.42851(18) 0.0415(10) Uani 1 1 d .
H33 H 0.4167 0.6629 0.4776 0.050 Uiso 1 1 calc R
C34 C 0.3556(3) 0.6615(3) 0.38141(16) 0.0309(8) Uani 1 1 d .
C35 C 0.2742(3) 0.5626(3) 0.40678(17) 0.0359(9) Uani 1 1 d .
H35 H 0.2525 0.5378 0.3642 0.043 Uiso 1 1 calc R
C36 C 0.1534(3) 0.5990(3) 0.44238(18) 0.0516(11) Uani 1 1 d .
H36A H 0.1719 0.6206 0.4855 0.077 Uiso 1 1 calc R
H36B H 0.0982 0.5365 0.4548 0.077 Uiso 1 1 calc R
H36C H 0.1131 0.6630 0.4094 0.077 Uiso 1 1 calc R
C37 C 0.3383(4) 0.4619(3) 0.45805(18) 0.0516(11) Uani 1 1 d .
H37A H 0.4151 0.4394 0.4350 0.077 Uiso 1 1 calc R
H37B H 0.2835 0.3991 0.4704 0.077 Uiso 1 1 calc R
H37C H 0.3572 0.4831 0.5013 0.077 Uiso 1 1 calc R
C38 C 0.4288(3) 0.8896(2) 0.21015(16) 0.0314(9) Uani 1 1 d .
H38 H 0.3770 0.8523 0.1832 0.038 Uiso 1 1 calc R
C39 C 0.5564(3) 0.9017(3) 0.17199(18) 0.0453(10) Uani 1 1 d .
H39A H 0.6104 0.9360 0.1980 0.068 Uiso 1 1 calc R
H39B H 0.5488 0.9492 0.1237 0.068 Uiso 1 1 calc R
H39C H 0.5918 0.8275 0.1698 0.068 Uiso 1 1 calc R
C40 C 0.3672(3) 1.0053(2) 0.20833(18) 0.0441(10) Uani 1 1 d .
H40A H 0.2883 0.9965 0.2358 0.066 Uiso 1 1 calc R
H40B H 0.3528 1.0455 0.1590 0.066 Uiso 1 1 calc R
H40C H 0.4212 1.0480 0.2290 0.066 Uiso 1 1 calc R
C41 C 0.6761(3) 0.3536(3) 0.28930(18) 0.0302(8) Uani 1 1 d .
C42 C 0.7176(3) 0.2931(3) 0.24081(19) 0.0443(10) Uani 1 1 d .
H42 H 0.7450 0.3311 0.1941 0.053 Uiso 1 1 calc R
C43 C 0.7194(4) 0.1749(3) 0.2608(3) 0.0595(12) Uani 1 1 d .
H43 H 0.7461 0.1332 0.2273 0.071 Uiso 1 1 calc R
C44 C 0.6823(4) 0.1206(3) 0.3287(3) 0.0639(13) Uani 1 1 d .
H44 H 0.6850 0.0409 0.3424 0.077 Uiso 1 1 calc R
C45 C 0.6417(4) 0.1798(3) 0.3765(2) 0.0595(12) Uani 1 1 d .
H45 H 0.6163 0.1415 0.4234 0.071 Uiso 1 1 calc R
C46 C 0.6374(3) 0.2948(3) 0.3569(2) 0.0441(10) Uani 1 1 d .
H46 H 0.6072 0.3352 0.3905 0.053 Uiso 1 1 calc R
C47 C 1.0078(3) 0.3330(3) 0.38848(18) 0.0419(10) Uani 1 1 d .
H47A H 1.0270 0.3083 0.4393 0.050 Uiso 1 1 calc R
H47B H 1.0757 0.3787 0.3625 0.050 Uiso 1 1 calc R
C48 C 0.9980(3) 0.2331(3) 0.35966(18) 0.0459(10) Uani 1 1 d .
H48A H 0.9280 0.1902 0.3837 0.069 Uiso 1 1 calc R
H48B H 1.0742 0.1857 0.3677 0.069 Uiso 1 1 calc R
H48C H 0.9853 0.2578 0.3085 0.069 Uiso 1 1 calc R
C49 C 0.2558(4) -0.0169(3) 0.41137(19) 0.0450(10) Uani 1 1 d .
H49 H 0.2643 -0.0672 0.3815 0.054 Uiso 1 1 calc R
C50 C 0.1752(4) -0.0378(3) 0.46987(19) 0.0479(10) Uani 1 1 d .
H50 H 0.1283 -0.1028 0.4808 0.057 Uiso 1 1 calc R
C51 C 0.1630(4) 0.0360(3) 0.51250(19) 0.0490(11) Uani 1 1 d .
H51 H 0.1072 0.0213 0.5529 0.059 Uiso 1 1 calc R
C52 C 0.2299(4) 0.1302(3) 0.49773(19) 0.0457(10) Uani 1 1 d .
H52 H 0.2210 0.1806 0.5276 0.055 Uiso 1 1 calc R
C53 C 0.3101(3) 0.1508(3) 0.43886(19) 0.0472(10) Uani 1 1 d .
H53 H 0.3561 0.2164 0.4277 0.057 Uiso 1 1 calc R
C54 C 0.3244(4) 0.0773(3) 0.39603(19) 0.0506(11) Uani 1 1 d .
H54 H 0.3812 0.0913 0.3561 0.061 Uiso 1 1 calc R
C55 C 0.8296(3) 0.6870(3) 0.07707(17) 0.0374(9) Uani 1 1 d .
H55 H 0.7661 0.6656 0.1129 0.045 Uiso 1 1 calc R
C56 C 0.9228(4) 0.6106(3) 0.06709(19) 0.0442(10) Uani 1 1 d .
H56 H 0.9247 0.5367 0.0970 0.053 Uiso 1 1 calc R
C57 C 1.0132(4) 0.6408(4) 0.0140(2) 0.0517(11) Uani 1 1 d .
H57 H 1.0770 0.5877 0.0071 0.062 Uiso 1 1 calc R
C58 C 1.0108(4) 0.7482(4) -0.0289(2) 0.0583(12) Uani 1 1 d .
H58 H 1.0725 0.7694 -0.0658 0.070 Uiso 1 1 calc R
C59 C 0.9190(4) 0.8243(3) -0.0182(2) 0.0562(11) Uani 1 1 d .
H59 H 0.9174 0.8986 -0.0477 0.067 Uiso 1 1 calc R
C60 C 0.8294(4) 0.7940(3) 0.0348(2) 0.0459(10) Uani 1 1 d .
H60 H 0.7668 0.8478 0.0423 0.055 Uiso 1 1 calc R

loop_
_atom_site_aniso_label
_atom_site_aniso_U_11
_atom_site_aniso_U_22
_atom_site_aniso_U_33
_atom_site_aniso_U_23
_atom_site_aniso_U_13
_atom_site_aniso_U_12
O1 0.0303(16) 0.0411(14) 0.0351(14) -0.0054(12) -0.0069(12) 0.0079(12)
O2 0.0261(16) 0.0522(15) 0.0505(16) -0.0023(13) 0.0050(13) -0.0032(13)
O3 0.0498(19) 0.0485(15) 0.0400(15) -0.0116(13) -0.0045(13) -0.0089(13)
O4 0.0233(15) 0.0459(14) 0.0314(14) -0.0055(12) 0.0038(12) -0.0034(11)
N1 0.0142(16) 0.0291(15) 0.0281(15) -0.0111(13) -0.0001(13) 0.0020(12)
N2 0.0171(17) 0.0285(15) 0.0241(14) -0.0088(13) -0.0013(13) -0.0011(13)
C1 0.030(2) 0.0291(19) 0.032(2) -0.0101(18) -0.0047(19) -0.0038(18)
C2 0.021(2) 0.0319(19) 0.0313(19) -0.0107(16) -0.0044(16) 0.0009(16)
C3 0.031(2) 0.035(2) 0.044(2) -0.0118(18) -0.0112(18) -0.0025(17)
C4 0.027(2) 0.040(2) 0.039(2) -0.0153(19) -0.0018(19) 0.0033(18)
C5 0.023(2) 0.033(2) 0.042(2) -0.0157(18) -0.0002(18) -0.0008(17)
C6 0.032(2) 0.039(2) 0.047(2) -0.0215(19) -0.0017(19) -0.0006(19)
C7 0.034(3) 0.039(2) 0.063(3) -0.026(2) -0.007(2) -0.0002(19)
C8 0.031(3) 0.040(2) 0.063(3) -0.010(2) -0.007(2) -0.0064(19)
C9 0.039(3) 0.046(2) 0.050(2) -0.005(2) -0.003(2) -0.012(2)
C10 0.024(2) 0.044(2) 0.052(2) -0.018(2) -0.0110(19) -0.0005(18)
C11 0.024(2) 0.0321(19) 0.036(2) -0.0086(16) -0.0043(17) 0.0009(17)
C12 0.025(2) 0.0275(18) 0.032(2) -0.0057(17) -0.0037(17) -0.0013(16)
C13 0.020(2) 0.0241(18) 0.034(2) -0.0141(17) -0.0032(17) -0.0019(16)
C14 0.022(2) 0.0194(17) 0.0254(18) -0.0056(15) -0.0011(16) -0.0022(15)
C15 0.018(2) 0.0322(19) 0.0249(18) -0.0138(16) -0.0042(15) 0.0028(16)
C16 0.018(2) 0.0281(19) 0.0321(19) -0.0091(16) -0.0051(16) 0.0006(15)
C17 0.027(2) 0.0287(18) 0.035(2) -0.0137(18) -0.0048(17) -0.0014(16)
C18 0.022(2) 0.043(2) 0.033(2) -0.0199(18) -0.0056(17) -0.0018(17)
C19 0.020(2) 0.0336(19) 0.0249(18) -0.0044(16) 0.0005(15) -0.0015(16)
C20 0.019(2) 0.0286(18) 0.0288(19) -0.0091(17) -0.0042(16) 0.0028(16)
C21 0.038(2) 0.0262(18) 0.0298(19) -0.0074(16) 0.0003(18) -0.0020(17)
C22 0.036(3) 0.0323(19) 0.051(2) -0.0125(18) -0.0008(19) -0.0030(18)
C23 0.036(3) 0.035(2) 0.068(3) -0.005(2) 0.000(2) -0.0001(19)
C24 0.034(2) 0.0290(18) 0.036(2) -0.0128(17) -0.0003(18) -0.0052(17)
C25 0.050(3) 0.035(2) 0.041(2) -0.0033(18) -0.014(2) 0.0028(19)
C26 0.044(3) 0.056(2) 0.052(2) -0.011(2) 0.001(2) -0.019(2)
C27 0.021(2) 0.0316(18) 0.0326(19) -0.0106(16) -0.0044(16) -0.0002(16)
C28 0.019(2) 0.0320(18) 0.0347(19) -0.0100(16) -0.0056(16) 0.0029(16)
C29 0.022(2) 0.0265(18) 0.030(2) -0.0134(16) -0.0061(16) 0.0046(16)
C30 0.022(2) 0.0299(19) 0.036(2) -0.0133(17) -0.0035(17) 0.0026(16)
C31 0.038(3) 0.039(2) 0.049(2) -0.021(2) -0.013(2) 0.0004(18)
C32 0.047(3) 0.050(2) 0.054(3) -0.027(2) -0.025(2) 0.006(2)
C33 0.052(3) 0.045(2) 0.028(2) -0.0117(18) -0.0143(19) 0.009(2)
C34 0.031(2) 0.0342(19) 0.028(2) -0.0098(17) -0.0034(17) 0.0068(17)
C35 0.037(2) 0.043(2) 0.0264(19) -0.0067(17) -0.0007(18) -0.0010(19)
C36 0.040(3) 0.066(3) 0.044(2) -0.008(2) 0.006(2) -0.001(2)
C37 0.055(3) 0.051(2) 0.042(2) 0.001(2) 0.000(2) 0.003(2)
C38 0.028(2) 0.0285(19) 0.039(2) -0.0103(17) -0.0007(17) -0.0056(17)
C39 0.035(3) 0.045(2) 0.055(2) -0.0101(19) 0.001(2) -0.0063(19)
C40 0.038(3) 0.040(2) 0.050(2) -0.0055(19) 0.001(2) 0.0025(19)
C41 0.015(2) 0.034(2) 0.043(2) -0.0111(19) -0.0090(17) 0.0001(16)
C42 0.030(2) 0.052(2) 0.056(2) -0.022(2) -0.017(2) 0.0053(19)
C43 0.044(3) 0.045(3) 0.105(4) -0.046(3) -0.034(3) 0.014(2)
C44 0.040(3) 0.037(2) 0.114(4) -0.009(3) -0.032(3) -0.007(2)
C45 0.034(3) 0.044(3) 0.092(3) 0.004(3) -0.011(2) -0.008(2)
C46 0.030(3) 0.037(2) 0.060(3) -0.003(2) -0.004(2) 0.0019(18)
C47 0.031(2) 0.044(2) 0.051(2) -0.0118(19) -0.0158(19) 0.0140(19)
C48 0.040(3) 0.040(2) 0.058(2) -0.014(2) -0.010(2) 0.0083(19)
C49 0.039(3) 0.050(2) 0.048(2) -0.019(2) -0.009(2) 0.007(2)
C50 0.047(3) 0.050(2) 0.049(2) -0.017(2) 0.000(2) -0.001(2)
C51 0.050(3) 0.053(2) 0.045(2) -0.016(2) 0.003(2) 0.002(2)
C52 0.041(3) 0.056(2) 0.044(2) -0.019(2) -0.005(2) -0.003(2)
C53 0.032(3) 0.054(2) 0.057(3) -0.016(2) -0.003(2) -0.007(2)
C54 0.038(3) 0.069(3) 0.047(2) -0.020(2) 0.000(2) -0.003(2)
C55 0.032(3) 0.046(2) 0.038(2) -0.015(2) 0.0008(18) -0.016(2)
C56 0.042(3) 0.045(2) 0.050(2) -0.015(2) -0.020(2) -0.002(2)
C57 0.030(3) 0.073(3) 0.066(3) -0.043(3) -0.011(2) 0.005(2)
C58 0.038(3) 0.089(3) 0.055(3) -0.030(3) 0.009(2) -0.020(3)
C59 0.045(3) 0.063(3) 0.060(3) -0.010(2) -0.005(2) -0.019(2)
C60 0.031(3) 0.049(3) 0.063(3) -0.024(2) -0.001(2) -0.004(2)

loop_
_atom_type_symbol
_atom_type_description
_atom_type_scat_dispersion_real
_atom_type_scat_dispersion_imag
_atom_type_scat_source
C C 0.0033 0.0016 'International Tables Vol C Tables 4.2.6.8 and 6.1.1.4'
H H 0.0000 0.0000 'International Tables Vol C Tables 4.2.6.8 and 6.1.1.4'
N N 0.0061 0.0033 'International Tables Vol C Tables 4.2.6.8 and 6.1.1.4'
O O 0.0106 0.0060 'International Tables Vol C Tables 4.2.6.8 and 6.1.1.4'

loop_
_geom_angle_atom_site_label_1
_geom_angle_atom_site_label_2
_geom_angle_atom_site_label_3
_geom_angle
C1 O1 C47 116.5(3)
C14 N1 C15 128.1(3)
C14 N1 C27 111.7(2)
C15 N1 C27 119.9(2)
C14 N2 C29 124.2(3)
C14 N2 C28 111.0(2)
C29 N2 C28 121.3(2)
O2 C1 O1 124.6(3)
O2 C1 C2 123.8(3)
O1 C1 C2 111.6(3)
C3 C2 C1 108.8(3)
C3 C2 C11 109.9(3)
C1 C2 C11 110.6(2)
C3 C2 H2 109.2
C1 C2 H2 109.2
C11 C2 H2 109.2
C4 C3 C2 115.1(3)
C4 C3 H3A 108.5
C2 C3 H3A 108.5
C4 C3 H3B 108.5
C2 C3 H3B 108.5
H3A C3 H3B 107.5
O3 C4 C5 119.4(3)
O3 C4 C3 121.2(3)
C5 C4 C3 119.4(3)
C6 C5 C10 118.1(3)
C6 C5 C4 119.7(3)
C10 C5 C4 122.2(3)
C7 C6 C5 121.1(3)
C7 C6 H6 119.4
C5 C6 H6 119.4
C6 C7 C8 120.3(3)
C6 C7 H7 119.9
C8 C7 H7 119.9
C7 C8 C9 119.9(3)
C7 C8 H8 120.1
C9 C8 H8 120.1
C8 C9 C10 120.0(3)
C8 C9 H9 120.0
C10 C9 H9 120.0
C9 C10 C5 120.6(3)
C9 C10 H10 119.7
C5 C10 H10 119.7
C41 C11 C12 111.7(3)
C41 C11 C2 113.9(3)
C12 C11 C2 111.4(2)
C41 C11 H11 106.4
C12 C11 H11 106.4
C2 C11 H11 106.4
C13 C12 C11 121.6(3)
C13 C12 H12 119.2
C11 C12 H12 119.2
O4 C13 C12 129.0(3)
O4 C13 C14 114.7(3)
C12 C13 C14 116.3(3)
N1 C14 N2 111.3(3)
N1 C14 C13 123.6(3)
N2 C14 C13 125.0(3)
C16 C15 C20 123.2(3)
C16 C15 N1 118.4(3)
C20 C15 N1 118.3(2)
C17 C16 C15 116.9(3)
C17 C16 C24 120.4(3)
C15 C16 C24 122.6(3)
C18 C17 C16 121.1(3)
C18 C17 H17 119.4
C16 C17 H17 119.4
C17 C18 C19 120.7(3)
C17 C18 H18 119.7
C19 C18 H18 119.7
C18 C19 C20 120.9(3)
C18 C19 H19 119.6
C20 C19 H19 119.6
C19 C20 C15 117.2(3)
C19 C20 C21 120.3(3)
C15 C20 C21 122.4(3)
C20 C21 C22 110.8(2)
C20 C21 C23 112.8(3)
C22 C21 C23 110.8(3)
C20 C21 H21 107.4
C22 C21 H21 107.4
C23 C21 H21 107.4
C21 C22 H22A 109.5
C21 C22 H22B 109.5
H22A C22 H22B 109.5
C21 C22 H22C 109.5
H22A C22 H22C 109.5
H22B C22 H22C 109.5
C21 C23 H23A 109.5
C21 C23 H23B 109.5
H23A C23 H23B 109.5
C21 C23 H23C 109.5
H23A C23 H23C 109.5
H23B C23 H23C 109.5
C16 C24 C26 112.6(3)
C16 C24 C25 109.9(3)
C26 C24 C25 110.4(3)
C16 C24 H24 107.9
C26 C24 H24 107.9
C25 C24 H24 107.9
C24 C25 H25A 109.5
C24 C25 H25B 109.5
H25A C25 H25B 109.5
C24 C25 H25C 109.5
H25A C25 H25C 109.5
H25B C25 H25C 109.5
C24 C26 H26A 109.5
C24 C26 H26B 109.5
H26A C26 H26B 109.5
C24 C26 H26C 109.5
H26A C26 H26C 109.5
H26B C26 H26C 109.5
N1 C27 C28 102.9(2)
N1 C27 H27A 111.2
C28 C27 H27A 111.2
N1 C27 H27B 111.2
C28 C27 H27B 111.2
H27A C27 H27B 109.1
N2 C28 C27 102.8(2)
N2 C28 H28A 111.2
C27 C28 H28A 111.2
N2 C28 H28B 111.2
C27 C28 H28B 111.2
H28A C28 H28B 109.1
C34 C29 C30 123.3(3)
C34 C29 N2 118.4(3)
C30 C29 N2 118.2(3)
C31 C30 C29 116.6(3)
C31 C30 C38 119.9(3)
C29 C30 C38 123.4(3)
C32 C31 C30 121.2(3)
C32 C31 H31 119.4
C30 C31 H31 119.4
C31 C32 C33 120.5(3)
C31 C32 H32 119.8
C33 C32 H32 119.8
C32 C33 C34 121.4(3)
C32 C33 H33 119.3
C34 C33 H33 119.3
C33 C34 C29 116.7(3)
C33 C34 C35 121.5(3)
C29 C34 C35 121.8(3)
C34 C35 C37 113.0(3)
C34 C35 C36 109.9(3)
C37 C35 C36 110.0(3)
C34 C35 H35 107.9
C37 C35 H35 107.9
C36 C35 H35 107.9
C35 C36 H36A 109.5
C35 C36 H36B 109.5
H36A C36 H36B 109.5
C35 C36 H36C 109.5
H36A C36 H36C 109.5
H36B C36 H36C 109.5
C35 C37 H37A 109.5
C35 C37 H37B 109.5
H37A C37 H37B 109.5
C35 C37 H37C 109.5
H37A C37 H37C 109.5
H37B C37 H37C 109.5
C30 C38 C39 113.1(3)
C30 C38 C40 111.0(2)
C39 C38 C40 110.3(3)
C30 C38 H38 107.4
C39 C38 H38 107.4
C40 C38 H38 107.4
C38 C39 H39A 109.5
C38 C39 H39B 109.5
H39A C39 H39B 109.5
C38 C39 H39C 109.5
H39A C39 H39C 109.5
H39B C39 H39C 109.5
C38 C40 H40A 109.5
C38 C40 H40B 109.5
H40A C40 H40B 109.5
C38 C40 H40C 109.5
H40A C40 H40C 109.5
H40B C40 H40C 109.5
C42 C41 C46 118.2(3)
C42 C41 C11 120.5(3)
C46 C41 C11 121.4(3)
C41 C42 C43 119.9(4)
C41 C42 H42 120.0
C43 C42 H42 120.0
C44 C43 C42 119.7(4)
C44 C43 H43 120.1
C42 C43 H43 120.1
C45 C44 C43 120.5(4)
C45 C44 H44 119.8
C43 C44 H44 119.8
C44 C45 C46 120.0(4)
C44 C45 H45 120.0
C46 C45 H45 120.0
C45 C46 C41 121.7(4)
C45 C46 H46 119.2
C41 C46 H46 119.2
O1 C47 C48 109.9(3)
O1 C47 H47A 109.7
C48 C47 H47A 109.7
O1 C47 H47B 109.7
C48 C47 H47B 109.7
H47A C47 H47B 108.2
C47 C48 H48A 109.5
C47 C48 H48B 109.5
H48A C48 H48B 109.5
C47 C48 H48C 109.5
H48A C48 H48C 109.5
H48B C48 H48C 109.5
C50 C49 C54 120.0(3)
C50 C49 H49 120.0
C54 C49 H49 120.0
C51 C50 C49 119.5(4)
C51 C50 H50 120.2
C49 C50 H50 120.2
C52 C51 C50 121.2(3)
C52 C51 H51 119.4
C50 C51 H51 119.4
C51 C52 C53 118.9(3)
C51 C52 H52 120.5
C53 C52 H52 120.5
C54 C53 C52 120.6(3)
C54 C53 H53 119.7
C52 C53 H53 119.7
C53 C54 C49 119.7(3)
C53 C54 H54 120.1
C49 C54 H54 120.1
C60 C55 C56 119.2(3)
C60 C55 H55 120.4
C56 C55 H55 120.4
C55 C56 C57 120.4(3)
C55 C56 H56 119.8
C57 C56 H56 119.8
C58 C57 C56 119.7(4)
C58 C57 H57 120.1
C56 C57 H57 120.1
C59 C58 C57 119.7(4)
C59 C58 H58 120.1
C57 C58 H58 120.1
C60 C59 C58 120.4(4)
C60 C59 H59 119.8
C58 C59 H59 119.8
C59 C60 C55 120.5(3)
C59 C60 H60 119.8
C55 C60 H60 119.8

loop_
_geom_bond_atom_site_label_1
_geom_bond_atom_site_label_2
_geom_bond_distance
O1 C1 1.333(4)
O1 C47 1.455(4)
O2 C1 1.206(3)
O3 C4 1.226(4)
O4 C13 1.280(3)
N1 C14 1.320(4)
N1 C15 1.449(3)
N1 C27 1.473(4)
N2 C14 1.334(3)
N2 C29 1.446(4)
N2 C28 1.481(4)
C1 C2 1.523(4)
C2 C3 1.510(4)
C2 C11 1.549(4)
C2 H2 1.0000
C3 C4 1.505(4)
C3 H3A 0.9900
C3 H3B 0.9900
C4 C5 1.498(4)
C5 C6 1.388(4)
C5 C10 1.391(4)
C6 C7 1.371(4)
C6 H6 0.9500
C7 C8 1.375(5)
C7 H7 0.9500
C8 C9 1.374(5)
C8 H8 0.9500
C9 C10 1.387(4)
C9 H9 0.9500
C10 H10 0.9500
C11 C41 1.513(4)
C11 C12 1.509(4)
C11 H11 1.0000
C12 C13 1.365(4)
C12 H12 0.9500
C13 C14 1.506(4)
C15 C16 1.394(4)
C15 C20 1.396(4)
C16 C17 1.394(4)
C16 C24 1.522(4)
C17 C18 1.369(4)
C17 H17 0.9500
C18 C19 1.379(4)
C18 H18 0.9500
C19 C20 1.386(4)
C19 H19 0.9500
C20 C21 1.524(4)
C21 C22 1.522(4)
C21 C23 1.532(4)
C21 H21 1.0000
C22 H22A 0.9800
C22 H22B 0.9800
C22 H22C 0.9800
C23 H23A 0.9800
C23 H23B 0.9800
C23 H23C 0.9800
C24 C26 1.529(4)
C24 C25 1.535(4)
C24 H24 1.0000
C25 H25A 0.9800
C25 H25B 0.9800
C25 H25C 0.9800
C26 H26A 0.9800
C26 H26B 0.9800
C26 H26C 0.9800
C27 C28 1.532(4)
C27 H27A 0.9900
C27 H27B 0.9900
C28 H28A 0.9900
C28 H28B 0.9900
C29 C34 1.398(4)
C29 C30 1.403(4)
C30 C31 1.396(4)
C30 C38 1.510(4)
C31 C32 1.372(4)
C31 H31 0.9500
C32 C33 1.381(5)
C32 H32 0.9500
C33 C34 1.390(4)
C33 H33 0.9500
C34 C35 1.516(4)
C35 C37 1.540(4)
C35 C36 1.541(4)
C35 H35 1.0000
C36 H36A 0.9800
C36 H36B 0.9800
C36 H36C 0.9800
C37 H37A 0.9800
C37 H37B 0.9800
C37 H37C 0.9800
C38 C39 1.529(4)
C38 C40 1.530(4)
C38 H38 1.0000
C39 H39A 0.9800
C39 H39B 0.9800
C39 H39C 0.9800
C40 H40A 0.9800
C40 H40B 0.9800
C40 H40C 0.9800
C41 C42 1.384(4)
C41 C46 1.386(4)
C42 C43 1.410(5)
C42 H42 0.9500
C43 C44 1.371(5)
C43 H43 0.9500
C44 C45 1.359(5)
C44 H44 0.9500
C45 C46 1.372(5)
C45 H45 0.9500
C46 H46 0.9500
C47 C48 1.491(4)
C47 H47A 0.9900
C47 H47B 0.9900
C48 H48A 0.9800
C48 H48B 0.9800
C48 H48C 0.9800
C49 C50 1.373(4)
C49 C54 1.380(5)
C49 H49 0.9500
C50 C51 1.375(4)
C50 H50 0.9500
C51 C52 1.371(5)
C51 H51 0.9500
C52 C53 1.377(4)
C52 H52 0.9500
C53 C54 1.376(4)
C53 H53 0.9500
C54 H54 0.9500
C55 C60 1.368(4)
C55 C56 1.377(4)
C55 H55 0.9500
C56 C57 1.377(5)
C56 H56 0.9500
C57 C58 1.375(5)
C57 H57 0.9500
C58 C59 1.369(5)
C58 H58 0.9500
C59 C60 1.370(5)
C59 H59 0.9500
C60 H60 0.9500

loop_
_geom_torsion_atom_site_label_1
_geom_torsion_atom_site_label_2
_geom_torsion_atom_site_label_3
_geom_torsion_atom_site_label_4
_geom_torsion
C47 O1 C1 O2 -6.0(4)
C47 O1 C1 C2 172.9(2)
O2 C1 C2 C3 -41.3(4)
O1 C1 C2 C3 139.8(3)
O2 C1 C2 C11 79.5(4)
O1 C1 C2 C11 -99.4(3)
C1 C2 C3 C4 -59.5(3)
C11 C2 C3 C4 179.3(3)
C2 C3 C4 O3 -23.8(5)
C2 C3 C4 C5 155.8(3)
O3 C4 C5 C6 -2.3(5)
C3 C4 C5 C6 178.1(3)
O3 C4 C5 C10 176.4(3)
C3 C4 C5 C10 -3.1(5)
C10 C5 C6 C7 -0.5(5)
C4 C5 C6 C7 178.3(3)
C5 C6 C7 C8 0.0(5)
C6 C7 C8 C9 0.1(5)
C7 C8 C9 C10 0.3(5)
C8 C9 C10 C5 -0.8(5)
C6 C5 C10 C9 0.9(5)
C4 C5 C10 C9 -177.9(3)
C3 C2 C11 C41 169.9(3)
C1 C2 C11 C41 49.8(4)
C3 C2 C11 C12 -62.6(3)
C1 C2 C11 C12 177.3(3)
C41 C11 C12 C13 -123.8(3)
C2 C11 C12 C13 107.5(3)
C11 C12 C13 O4 -2.0(5)
C11 C12 C13 C14 175.9(2)
C15 N1 C14 N2 -175.7(2)
C27 N1 C14 N2 -2.1(3)
C15 N1 C14 C13 6.3(5)
C27 N1 C14 C13 179.9(3)
C29 N2 C14 N1 -160.6(3)
C28 N2 C14 N1 -1.6(3)
C29 N2 C14 C13 17.4(4)
C28 N2 C14 C13 176.4(3)
O4 C13 C14 N1 45.5(4)
C12 C13 C14 N1 -132.6(3)
O4 C13 C14 N2 -132.3(3)
C12 C13 C14 N2 49.6(4)
C14 N1 C15 C16 86.3(4)
C27 N1 C15 C16 -86.9(3)
C14 N1 C15 C20 -97.3(4)
C27 N1 C15 C20 89.5(3)
C20 C15 C16 C17 -1.2(5)
N1 C15 C16 C17 175.0(3)
C20 C15 C16 C24 177.0(3)
N1 C15 C16 C24 -6.8(5)
C15 C16 C17 C18 0.3(5)
C24 C16 C17 C18 -177.9(3)
C16 C17 C18 C19 0.4(5)
C17 C18 C19 C20 -0.2(5)
C18 C19 C20 C15 -0.6(5)
C18 C19 C20 C21 176.3(3)
C16 C15 C20 C19 1.3(5)
N1 C15 C20 C19 -174.9(3)
C16 C15 C20 C21 -175.5(3)
N1 C15 C20 C21 8.3(5)
C19 C20 C21 C22 -53.9(4)
C15 C20 C21 C22 122.7(3)
C19 C20 C21 C23 70.9(4)
C15 C20 C21 C23 -112.4(3)
C17 C16 C24 C26 -53.1(4)
C15 C16 C24 C26 128.8(3)
C17 C16 C24 C25 70.4(4)
C15 C16 C24 C25 -107.7(3)
C14 N1 C27 C28 4.6(3)
C15 N1 C27 C28 178.8(2)
C14 N2 C28 C27 4.4(3)
C29 N2 C28 C27 164.0(2)
N1 C27 C28 N2 -5.1(3)
C14 N2 C29 C34 -115.5(3)
C28 N2 C29 C34 87.6(3)
C14 N2 C29 C30 65.9(4)
C28 N2 C29 C30 -91.0(3)
C34 C29 C30 C31 6.7(5)
N2 C29 C30 C31 -174.8(3)
C34 C29 C30 C38 -170.7(3)
N2 C29 C30 C38 7.8(4)
C29 C30 C31 C32 -3.3(5)
C38 C30 C31 C32 174.3(3)
C30 C31 C32 C33 -1.4(5)
C31 C32 C33 C34 3.2(5)
C32 C33 C34 C29 0.0(5)
C32 C33 C34 C35 -179.1(3)
C30 C29 C34 C33 -5.1(5)
N2 C29 C34 C33 176.4(3)
C30 C29 C34 C35 174.0(3)
N2 C29 C34 C35 -4.6(4)
C33 C34 C35 C37 -47.2(4)
C29 C34 C35 C37 133.7(3)
C33 C34 C35 C36 76.1(4)
C29 C34 C35 C36 -103.0(3)
C31 C30 C38 C39 61.6(4)
C29 C30 C38 C39 -121.1(3)
C31 C30 C38 C40 -62.9(4)
C29 C30 C38 C40 114.4(3)
C12 C11 C41 C42 111.4(3)
C2 C11 C41 C42 -121.3(3)
C12 C11 C41 C46 -67.8(4)
C2 C11 C41 C46 59.5(4)
C46 C41 C42 C43 0.2(5)
C11 C41 C42 C43 -179.0(3)
C41 C42 C43 C44 -1.4(6)
C42 C43 C44 C45 1.2(6)
C43 C44 C45 C46 0.1(6)
C44 C45 C46 C41 -1.3(6)
C42 C41 C46 C45 1.1(5)
C11 C41 C46 C45 -179.7(3)
C1 O1 C47 C48 -88.2(3)
C54 C49 C50 C51 0.5(6)
C49 C50 C51 C52 0.0(6)
C50 C51 C52 C53 0.2(6)
C51 C52 C53 C54 -0.9(6)
C52 C53 C54 C49 1.3(6)
C50 C49 C54 C53 -1.1(6)
C60 C55 C56 C57 -1.6(5)
C55 C56 C57 C58 0.5(5)
C56 C57 C58 C59 0.5(6)
C57 C58 C59 C60 -0.2(6)
C58 C59 C60 C55 -0.9(6)
C56 C55 C60 C59 1.8(5)
